data_4329523
loop_
_publ_author_name
'Wenlong Yin'
'Kai Feng'
'Wendong Wang'
'Youguo Shi'
'Wenyu Hao'
'Jiyong Yao'
'Yicheng Wu'

_publ_section_title
;
 Syntheses, Structures, Optical and Magnetic Properties of Ba2MLnSe5 (M =
 Ga, In; Ln= Y, Nd, Sm, Gd, Dy, Er)
;
_journal_name_full 'Inorganic Chemistry'
_journal_page_first 6860
_journal_page_last 6867
_journal_paper_doi 10.1021/ic300604a
_journal_volume 51
_journal_year 2012
_chemical_formula_sum 'Ba2 Er In Se5'
_chemical_formula_weight 951.56
_space_group_IT_number 36
_symmetry_cell_setting orthorhombic
_symmetry_space_group_name_Hall 'C 2c -2'
_symmetry_space_group_name_H-M 'C m c 21'
_atom_sites_solution_primary direct
_atom_sites_solution_secondary difmap
_audit_creation_method SHELXL-97
_audit_update_record
;
2012-03-19 # Formatted by publCIF
;
_cell_angle_alpha 90.00
_cell_angle_beta 90.00
_cell_angle_gamma 90.00
_cell_formula_units_Z 4
_cell_length_a 4.2345(8)
_cell_length_b 18.723(4)
_cell_length_c 13.255(3)
_cell_measurement_reflns_used 1941
_cell_measurement_temperature 153(2)
_cell_measurement_theta_max 29.9887
_cell_measurement_theta_min 2.6637
_cell_volume 1050.9(4)
_computing_cell_refinement 'CrystalClear (Rigaku Inc., 2008)'
_computing_data_collection 'CrystalClear (Rigaku Inc., 2008)'
_computing_data_reduction 'CrystalClear (Rigaku Inc., 2008)'
_computing_molecular_graphics 'SHELXL-97 (Sheldrick, 1997)'
_computing_publication_material Diamond
_computing_structure_refinement 'SHELXL-97 (Sheldrick, 2008)'
_computing_structure_solution 'SHELXS-97 (Sheldrick, 2008)'
_diffrn_ambient_temperature 153(2)
_diffrn_detector_area_resol_mean 28.5714
_diffrn_measured_fraction_theta_full 0.996
_diffrn_measured_fraction_theta_max 0.996
_diffrn_measurement_device_type 'Rigaku AFC10 diffractometer'
_diffrn_measurement_method dtprofit.ref
_diffrn_radiation_monochromator 'Graphite Monochromator'
_diffrn_radiation_source 'Rotating Anode'
_diffrn_radiation_type MoK\a
_diffrn_radiation_wavelength 0.71073
_diffrn_reflns_av_R_equivalents 0.0709
_diffrn_reflns_av_sigmaI/netI 0.0923
_diffrn_reflns_limit_h_max 5
_diffrn_reflns_limit_h_min -5
_diffrn_reflns_limit_k_max 26
_diffrn_reflns_limit_k_min -26
_diffrn_reflns_limit_l_max 11
_diffrn_reflns_limit_l_min -18
_diffrn_reflns_number 4481
_diffrn_reflns_theta_full 29.99
_diffrn_reflns_theta_max 29.99
_diffrn_reflns_theta_min 2.66
_exptl_absorpt_coefficient_mu 34.705
_exptl_absorpt_correction_T_max 0.137
_exptl_absorpt_correction_T_min 0.008
_exptl_absorpt_correction_type numerical
_exptl_absorpt_process_details 'face indexed'
_exptl_crystal_colour red
_exptl_crystal_density_diffrn 6.014
_exptl_crystal_description chip
_exptl_crystal_F_000 1596
_exptl_crystal_size_max 0.1530
_exptl_crystal_size_mid 0.1430
_exptl_crystal_size_min 0.0580
_refine_diff_density_max 2.749
_refine_diff_density_min -2.281
_refine_diff_density_rms 0.462
_refine_ls_abs_structure_details 'Flack H D (1983), Acta Cryst. A39, 876-881'
_refine_ls_abs_structure_Flack 0.04(2)
_refine_ls_extinction_coef 0.00025(5)
_refine_ls_extinction_expression Fc^*^=kFc[1+0.001xFc^2^\l^3^/sin(2\q)]^-1/4^
_refine_ls_extinction_method SHELXL
_refine_ls_goodness_of_fit_ref 0.758
_refine_ls_matrix_type full
_refine_ls_number_parameters 56
_refine_ls_number_reflns 1342
_refine_ls_number_restraints 1
_refine_ls_restrained_S_all 0.757
_refine_ls_R_factor_all 0.0417
_refine_ls_R_factor_gt 0.0375
_refine_ls_shift/su_max 0.001
_refine_ls_shift/su_mean 0.000
_refine_ls_structure_factor_coef Fsqd
_refine_ls_weighting_details 'calc w=1/[\s^2^(Fo^2^)+(0.0600P)^2^+0.0000P] where P=(Fo^2^+2Fc^2^)/3'
_refine_ls_weighting_scheme calc
_refine_ls_wR_factor_gt 0.0805
_refine_ls_wR_factor_ref 0.0824
_reflns_number_gt 1238
_reflns_number_total 1342
_reflns_threshold_expression >2sigma(I)
_cod_data_source_file ic300604a_si_001_12.cif
_cod_data_source_block Ba2InErSe5
_cod_database_code 4329523

loop_
_symmetry_equiv_pos_as_xyz
'x, y, z'
'-x, -y, z+1/2'
'x, -y, z+1/2'
'-x, y, z'
'x+1/2, y+1/2, z'
'-x+1/2, -y+1/2, z+1/2'
'x+1/2, -y+1/2, z+1/2'
'-x+1/2, y+1/2, z'

loop_
_atom_site_label
_atom_site_type_symbol
_atom_site_fract_x
_atom_site_fract_y
_atom_site_fract_z
_atom_site_U_iso_or_equiv
_atom_site_adp_type
_atom_site_occupancy
_atom_site_symmetry_multiplicity
_atom_site_calc_flag
_atom_site_refinement_flags
Ba1 Ba 1.0000 0.86714(5) 0.68704(8) 0.0046(2) Uani 1 2 d S
Ba2 Ba 1.0000 0.88279(5) 0.31834(7) 0.0051(2) Uani 1 2 d S
In In 1.0000 0.55232(7) 0.56265(9) 0.0058(2) Uani 1 2 d S
Er Er 1.0000 0.78890(4) 0.98209(5) 0.00572(18) Uani 1 2 d S
Se1 Se 1.0000 0.64352(9) 1.00000(13) 0.0049(3) Uani 1 2 d S
Se2 Se 1.0000 0.70918(9) 0.34315(13) 0.0040(3) Uani 1 2 d S
Se3 Se 1.0000 0.68758(9) 0.62992(13) 0.0053(3) Uani 1 2 d S
Se4 Se 1.0000 0.49530(9) 0.73365(13) 0.0055(3) Uani 1 2 d S
Se5 Se 1.0000 0.94917(10) 0.94936(13) 0.0051(3) Uani 1 2 d S

loop_
_atom_site_aniso_label
_atom_site_aniso_U_11
_atom_site_aniso_U_22
_atom_site_aniso_U_33
_atom_site_aniso_U_23
_atom_site_aniso_U_13
_atom_site_aniso_U_12
Ba1 0.0056(5) 0.0008(4) 0.0075(4) 0.0003(4) 0.000 0.000
Ba2 0.0057(5) 0.0017(4) 0.0077(4) 0.0009(4) 0.000 0.000
In 0.0083(6) 0.0025(5) 0.0066(5) 0.0006(4) 0.000 0.000
Er 0.0078(4) 0.0018(3) 0.0076(3) 0.0007(3) 0.000 0.000
Se1 0.0066(7) 0.0010(7) 0.0071(8) 0.0002(6) 0.000 0.000
Se2 0.0051(8) 0.0007(7) 0.0061(7) -0.0001(5) 0.000 0.000
Se3 0.0098(9) -0.0013(7) 0.0073(8) -0.0003(6) 0.000 0.000
Se4 0.0083(7) 0.0008(7) 0.0074(8) -0.0003(6) 0.000 0.000
Se5 0.0057(8) 0.0023(8) 0.0072(8) 0.0004(6) 0.000 0.000

loop_
_atom_type_symbol
_atom_type_description
_atom_type_scat_dispersion_real
_atom_type_scat_dispersion_imag
_atom_type_scat_source
Se Se -0.0929 2.2259 'International Tables Vol C Tables 4.2.6.8 and 6.1.1.4'
In In -0.7276 1.3100 'International Tables Vol C Tables 4.2.6.8 and 6.1.1.4'
Ba Ba -0.3244 2.2819 'International Tables Vol C Tables 4.2.6.8 and 6.1.1.4'
Er Er -0.2586 4.9576 'International Tables Vol C Tables 4.2.6.8 and 6.1.1.4'

loop_
_geom_angle_atom_site_label_1
_geom_angle_atom_site_label_2
_geom_angle_atom_site_label_3
_geom_angle
_geom_angle_site_symmetry_1
_geom_angle_site_symmetry_3
Se4 Ba1 Se4 81.03(4) 5 5_455
Se4 Ba1 Se1 127.59(5) 5 6_664
Se4 Ba1 Se1 76.58(4) 5_455 6_664
Se4 Ba1 Se1 76.58(4) 5 6_764
Se4 Ba1 Se1 127.59(5) 5_455 6_764
Se1 Ba1 Se1 80.81(5) 6_664 6_764
Se4 Ba1 Se2 77.43(4) 5 6_765
Se4 Ba1 Se2 128.25(5) 5_455 6_765
Se1 Ba1 Se2 150.31(5) 6_664 6_765
Se1 Ba1 Se2 91.93(4) 6_764 6_765
Se4 Ba1 Se2 128.25(5) 5 6_665
Se4 Ba1 Se2 77.43(4) 5_455 6_665
Se1 Ba1 Se2 91.93(4) 6_664 6_665
Se1 Ba1 Se2 150.31(5) 6_764 6_665
Se2 Ba1 Se2 80.19(5) 6_765 6_665
Se4 Ba1 Se3 139.46(2) 5 .
Se4 Ba1 Se3 139.46(2) 5_455 .
Se1 Ba1 Se3 76.91(4) 6_664 .
Se1 Ba1 Se3 76.91(4) 6_764 .
Se2 Ba1 Se3 73.39(4) 6_765 .
Se2 Ba1 Se3 73.39(4) 6_665 .
Se4 Ba1 Se5 61.91(4) 5 .
Se4 Ba1 Se5 61.91(4) 5_455 .
Se1 Ba1 Se5 135.97(3) 6_664 .
Se1 Ba1 Se5 135.97(3) 6_764 .
Se2 Ba1 Se5 66.41(4) 6_765 .
Se2 Ba1 Se5 66.41(4) 6_665 .
Se3 Ba1 Se5 126.52(5) . .
Se4 Ba1 Er 94.63(4) 5 .
Se4 Ba1 Er 94.63(4) 5_455 .
Se1 Ba1 Er 133.58(3) 6_664 .
Se1 Ba1 Er 133.58(3) 6_764 .
Se2 Ba1 Er 42.10(3) 6_765 .
Se2 Ba1 Er 42.10(3) 6_665 .
Se3 Ba1 Er 82.16(4) . .
Se5 Ba1 Er 44.37(3) . .
Se4 Ba1 Ba1 49.49(2) 5 1_655
Se4 Ba1 Ba1 130.51(2) 5_455 1_655
Se1 Ba1 Ba1 130.40(2) 6_664 1_655
Se1 Ba1 Ba1 49.59(2) 6_764 1_655
Se2 Ba1 Ba1 49.91(2) 6_765 1_655
Se2 Ba1 Ba1 130.10(2) 6_665 1_655
Se3 Ba1 Ba1 90.0 . 1_655
Se5 Ba1 Ba1 90.0 . 1_655
Er Ba1 Ba1 90.0 . 1_655
Se4 Ba1 Ba1 130.51(2) 5 1_455
Se4 Ba1 Ba1 49.49(2) 5_455 1_455
Se1 Ba1 Ba1 49.59(2) 6_664 1_455
Se1 Ba1 Ba1 130.40(2) 6_764 1_455
Se2 Ba1 Ba1 130.10(2) 6_765 1_455
Se2 Ba1 Ba1 49.91(2) 6_665 1_455
Se3 Ba1 Ba1 90.0 . 1_455
Se5 Ba1 Ba1 90.0 . 1_455
Er Ba1 Ba1 90.0 . 1_455
Ba1 Ba1 Ba1 180.0 1_655 1_455
Se1 Ba2 Se1 81.48(5) 6_764 6_664
Se1 Ba2 Se2 76.95(4) 6_764 .
Se1 Ba2 Se2 76.95(4) 6_664 .
Se1 Ba2 Se4 86.50(4) 6_764 6_764
Se1 Ba2 Se4 140.72(5) 6_664 6_764
Se2 Ba2 Se4 136.08(3) . 6_764
Se1 Ba2 Se4 140.72(5) 6_764 6_664
Se1 Ba2 Se4 86.50(4) 6_664 6_664
Se2 Ba2 Se4 136.08(3) . 6_664
Se4 Ba2 Se4 79.55(4) 6_764 6_664
Se1 Ba2 Se3 149.33(5) 6_764 6_664
Se1 Ba2 Se3 94.42(3) 6_664 6_664
Se2 Ba2 Se3 72.53(4) . 6_664
Se4 Ba2 Se3 113.66(5) 6_764 6_664
Se4 Ba2 Se3 68.51(4) 6_664 6_664
Se1 Ba2 Se3 94.42(3) 6_764 6_764
Se1 Ba2 Se3 149.33(5) 6_664 6_764
Se2 Ba2 Se3 72.53(4) . 6_764
Se4 Ba2 Se3 68.51(4) 6_764 6_764
Se4 Ba2 Se3 113.66(5) 6_664 6_764
Se3 Ba2 Se3 73.73(4) 6_664 6_764
Se1 Ba2 Se5 76.95(4) 6_764 2_774
Se1 Ba2 Se5 76.95(4) 6_664 2_774
Se2 Ba2 Se5 145.32(5) . 2_774
Se4 Ba2 Se5 63.90(4) 6_764 2_774
Se4 Ba2 Se5 63.90(4) 6_664 2_774
Se3 Ba2 Se5 131.97(3) 6_664 2_774
Se3 Ba2 Se5 131.97(3) 6_764 2_774
Se1 Ba2 Ba2 49.26(2) 6_764 1_655
Se1 Ba2 Ba2 130.74(2) 6_664 1_655
Se2 Ba2 Ba2 90.000(1) . 1_655
Se4 Ba2 Ba2 50.23(2) 6_764 1_655
Se4 Ba2 Ba2 129.77(2) 6_664 1_655
Se3 Ba2 Ba2 126.86(2) 6_664 1_655
Se3 Ba2 Ba2 53.14(2) 6_764 1_655
Se5 Ba2 Ba2 90.0 2_774 1_655
Se1 Ba2 Ba2 130.74(2) 6_764 1_455
Se1 Ba2 Ba2 49.26(2) 6_664 1_455
Se2 Ba2 Ba2 90.0 . 1_455
Se4 Ba2 Ba2 129.77(2) 6_764 1_455
Se4 Ba2 Ba2 50.23(2) 6_664 1_455
Se3 Ba2 Ba2 53.14(2) 6_664 1_455
Se3 Ba2 Ba2 126.86(2) 6_764 1_455
Se5 Ba2 Ba2 90.000(1) 2_774 1_455
Ba2 Ba2 Ba2 180.000(1) 1_655 1_455
Se4 In Se5 121.25(5) . 6_664
Se4 In Se5 121.25(5) . 6_764
Se5 In Se5 109.30(8) 6_664 6_764
Se4 In Se3 95.82(7) . .
Se5 In Se3 101.67(6) 6_664 .
Se5 In Se3 101.67(6) 6_764 .
Se1 Er Se2 94.00(4) . 6_665
Se1 Er Se2 94.00(4) . 6_765
Se2 Er Se2 97.95(6) 6_665 6_765
Se1 Er Se3 95.28(4) . 6_765
Se2 Er Se3 170.42(5) 6_665 6_765
Se2 Er Se3 83.76(4) 6_765 6_765
Se1 Er Se3 95.28(4) . 6_665
Se2 Er Se3 83.76(4) 6_665 6_665
Se2 Er Se3 170.42(5) 6_765 6_665
Se3 Er Se3 93.02(5) 6_765 6_665
Se1 Er Se5 176.76(6) . .
Se2 Er Se5 83.88(4) 6_665 .
Se2 Er Se5 83.88(4) 6_765 .
Se3 Er Se5 86.94(4) 6_765 .
Se3 Er Se5 86.94(4) 6_665 .
Se1 Er Ba1 115.52(4) . .
Se2 Er Ba1 51.75(3) 6_665 .
Se2 Er Ba1 51.75(3) 6_765 .
Se3 Er Ba1 125.16(3) 6_765 .
Se3 Er Ba1 125.16(3) 6_665 .
Se5 Er Ba1 61.24(4) . .
Er Se1 Ba2 94.98(4) . 6_665
Er Se1 Ba2 94.98(4) . 6_765
Ba2 Se1 Ba2 81.48(5) 6_665 6_765
Er Se1 Ba1 97.29(5) . 6_765
Ba2 Se1 Ba1 167.73(6) 6_665 6_765
Ba2 Se1 Ba1 97.53(2) 6_765 6_765
Er Se1 Ba1 97.29(5) . 6_665
Ba2 Se1 Ba1 97.53(2) 6_665 6_665
Ba2 Se1 Ba1 167.73(6) 6_765 6_665
Ba1 Se1 Ba1 80.81(5) 6_765 6_665
Er Se2 Er 97.95(6) 6_764 6_664
Er Se2 Ba2 93.06(4) 6_764 .
Er Se2 Ba2 93.06(4) 6_664 .
Er Se2 Ba1 154.76(6) 6_764 6_664
Er Se2 Ba1 86.14(3) 6_664 6_664
Ba2 Se2 Ba1 111.66(5) . 6_664
Er Se2 Ba1 86.14(3) 6_764 6_764
Er Se2 Ba1 154.76(6) 6_664 6_764
Ba2 Se2 Ba1 111.66(5) . 6_764
Ba1 Se2 Ba1 80.19(5) 6_664 6_764
In Se3 Er 85.38(5) . 6_664
In Se3 Er 85.38(5) . 6_764
Er Se3 Er 93.02(5) 6_664 6_764
In Se3 Ba1 173.29(7) . .
Er Se3 Ba1 90.01(4) 6_664 .
Er Se3 Ba1 90.01(4) 6_764 .
In Se3 Ba2 83.28(5) . 6_765
Er Se3 Ba2 165.18(6) 6_664 6_765
Er Se3 Ba2 95.52(2) 6_764 6_765
Ba1 Se3 Ba2 102.05(4) . 6_765
In Se3 Ba2 83.28(5) . 6_665
Er Se3 Ba2 95.52(2) 6_664 6_665
Er Se3 Ba2 165.18(6) 6_764 6_665
Ba1 Se3 Ba2 102.05(4) . 6_665
Ba2 Se3 Ba2 73.73(4) 6_765 6_665
In Se4 Ba1 98.18(5) . 5_445
In Se4 Ba1 98.18(5) . 5_545
Ba1 Se4 Ba1 81.03(4) 5_445 5_545
In Se4 Ba2 90.74(5) . 6_765
Ba1 Se4 Ba2 171.00(6) 5_445 6_765
Ba1 Se4 Ba2 99.00(2) 5_545 6_765
In Se4 Ba2 90.74(5) . 6_665
Ba1 Se4 Ba2 99.00(2) 5_445 6_665
Ba1 Se4 Ba2 171.00(6) 5_545 6_665
Ba2 Se4 Ba2 79.55(4) 6_765 6_665
In Se5 In 109.30(8) 6_765 6_665
In Se5 Er 84.64(6) 6_765 .
In Se5 Er 84.64(6) 6_665 .
In Se5 Ba2 106.80(6) 6_765 2_775
In Se5 Ba2 106.80(6) 6_665 2_775
Er Se5 Ba2 159.33(6) . 2_775
In Se5 Ba1 121.66(4) 6_765 .
In Se5 Ba1 121.66(4) 6_665 .
Er Se5 Ba1 74.40(4) . .
Ba2 Se5 Ba1 84.93(4) 2_775 .

loop_
_geom_bond_atom_site_label_1
_geom_bond_atom_site_label_2
_geom_bond_distance
_geom_bond_site_symmetry_2
Ba1 Se4 3.2592(15) 5
Ba1 Se4 3.2592(15) 5_455
Ba1 Se1 3.2664(15) 6_664
Ba1 Se1 3.2664(15) 6_764
Ba1 Se2 3.2874(16) 6_765
Ba1 Se2 3.2874(16) 6_665
Ba1 Se3 3.446(2) .
Ba1 Se5 3.801(2) .
Ba1 Er 4.1763(16) .
Ba1 Ba1 4.2345(8) 1_655
Ba1 Ba1 4.2345(8) 1_455
Ba2 Se1 3.2441(15) 6_764
Ba2 Se1 3.2441(15) 6_664
Ba2 Se2 3.267(2) .
Ba2 Se4 3.3095(15) 6_764
Ba2 Se4 3.3095(15) 6_664
Ba2 Se3 3.5293(16) 6_664
Ba2 Se3 3.5293(16) 6_764
Ba2 Se5 3.594(2) 2_774
Ba2 Ba2 4.2345(8) 1_655
Ba2 Ba2 4.2345(8) 1_455
In Se4 2.505(2) .
In Se5 2.5959(12) 6_664
In Se5 2.5959(12) 6_764
In Se3 2.685(2) .
Er Se1 2.7321(18) .
Er Se2 2.8064(12) 6_665
Er Se2 2.8064(12) 6_765
Er Se3 2.9183(13) 6_765
Er Se3 2.9183(13) 6_665
Er Se5 3.032(2) .
Se1 Ba2 3.2441(15) 6_665
Se1 Ba2 3.2441(15) 6_765
Se1 Ba1 3.2664(15) 6_765
Se1 Ba1 3.2664(15) 6_665
Se2 Er 2.8064(12) 6_764
Se2 Er 2.8064(12) 6_664
Se2 Ba1 3.2874(16) 6_664
Se2 Ba1 3.2874(16) 6_764
Se3 Er 2.9183(13) 6_664
Se3 Er 2.9183(13) 6_764
Se3 Ba2 3.5293(16) 6_765
Se3 Ba2 3.5293(16) 6_665
Se4 Ba1 3.2592(15) 5_445
Se4 Ba1 3.2592(15) 5_545
Se4 Ba2 3.3094(15) 6_765
Se4 Ba2 3.3094(15) 6_665
Se5 In 2.5959(12) 6_765
Se5 In 2.5959(12) 6_665
Se5 Ba2 3.594(2) 2_775
